data_2019621
loop_
_publ_author_name
'Wani, Naiem Ahmad'
'Gupta, Vivek Kumar'
'Kant, Rajni'
'Aravinda, Subrayashastry'
'Rai, Rajkishor'

_publ_section_title
;
 An unusual conformation of gabapentin (Gpn) in Pyr-Gpn-NH-NH-Pyr
 stabilized by weak interactions
;
_journal_issue 8
_journal_name_full 'Acta Crystallographica Section C'
_journal_page_first
;
;
_journal_paper_doi 10.1107/S2053229614015587
_journal_volume 70
_journal_year 2014
_chemical_formula_iupac 'C19 H23 N7 O3, H2 O'
_chemical_formula_moiety 'C19 H23 N7 O3, H2 O'
_chemical_formula_sum 'C19 H25 N7 O4'
_chemical_formula_weight 415.46
_chemical_name_common Pyr-Gpn-NH-NH-Pyr
_chemical_name_systematic
;
<i>N</i>-[(1-{2-Oxo-2-[2-(pyrazin-2-ylcarbonyl)hydrazin-1-\
yl]ethyl}cyclohexyl)methyl]pyrazine-2-carboxamide monohydrate
;
_space_group_IT_number 14
_symmetry_cell_setting monoclinic
_symmetry_space_group_name_Hall '-P 2yn'
_symmetry_space_group_name_H-M 'P 1 21/n 1'
_atom_sites_solution_hydrogens geom
_atom_sites_solution_primary direct
_atom_sites_solution_secondary difmap
_audit_creation_method SHELXL-97
_cell_angle_alpha 90.00
_cell_angle_beta 95.079(5)
_cell_angle_gamma 90.00
_cell_formula_units_Z 4
_cell_length_a 13.6666(6)
_cell_length_b 9.6505(5)
_cell_length_c 15.1672(7)
_cell_measurement_reflns_used 2317
_cell_measurement_temperature 293(2)
_cell_measurement_theta_max 26.98
_cell_measurement_theta_min 3.65
_cell_volume 1992.54(16)
_computing_cell_refinement 'CrysAlis PRO (Oxford Diffraction, 2010)'
_computing_data_collection 'CrysAlis PRO (Oxford Diffraction, 2010)'
_computing_data_reduction 'CrysAlis PRO (Oxford Diffraction, 2010)'
_computing_molecular_graphics 'ORTEP-3 for Windows (Farrugia, 2012)'
_computing_publication_material 'PLATON (Spek, 2009)'
_computing_structure_refinement 'SHELXL97 (Sheldrick, 2008)'
_computing_structure_solution 'SHELXS97 (Sheldrick, 2008)'
_diffrn_ambient_temperature 293(2)
_diffrn_detector_area_resol_mean 16.1049
_diffrn_measured_fraction_theta_full 0.986
_diffrn_measured_fraction_theta_max 0.986
_diffrn_measurement_device_type 'Oxford Diffraction Xcalibur Sapphire3'
_diffrn_measurement_method 'omega scan'
_diffrn_radiation_monochromator graphite
_diffrn_radiation_source 'fine-focus sealed tube'
_diffrn_radiation_type MoK\a
_diffrn_radiation_wavelength 0.71073
_diffrn_reflns_av_R_equivalents 0.0370
_diffrn_reflns_av_sigmaI/netI 0.0785
_diffrn_reflns_limit_h_max 17
_diffrn_reflns_limit_h_min -16
_diffrn_reflns_limit_k_max 12
_diffrn_reflns_limit_k_min -10
_diffrn_reflns_limit_l_max 19
_diffrn_reflns_limit_l_min -17
_diffrn_reflns_number 8191
_diffrn_reflns_theta_full 27.00
_diffrn_reflns_theta_max 27.00
_diffrn_reflns_theta_min 3.64
_exptl_absorpt_coefficient_mu 0.101
_exptl_absorpt_correction_T_max 1.00000
_exptl_absorpt_correction_T_min 0.73591
_exptl_absorpt_correction_type multi-scan
_exptl_absorpt_process_details '(Crysalis PRO; Oxford Diffraction, 2010)'
_exptl_crystal_colour 'color less'
_exptl_crystal_density_diffrn 1.385
_exptl_crystal_density_method 'not measured'
_exptl_crystal_description rod
_exptl_crystal_F_000 880
_exptl_crystal_size_max 0.36
_exptl_crystal_size_mid 0.21
_exptl_crystal_size_min 0.18
_refine_diff_density_max 0.202
_refine_diff_density_min -0.214
_refine_ls_extinction_method none
_refine_ls_goodness_of_fit_ref 1.013
_refine_ls_hydrogen_treatment refall
_refine_ls_matrix_type full
_refine_ls_number_parameters 371
_refine_ls_number_reflns 4294
_refine_ls_number_restraints 0
_refine_ls_restrained_S_all 1.013
_refine_ls_R_factor_all 0.1065
_refine_ls_R_factor_gt 0.0491
_refine_ls_shift/su_max 0.000
_refine_ls_shift/su_mean 0.000
_refine_ls_structure_factor_coef Fsqd
_refine_ls_weighting_details 'calc w=1/[\s^2^(Fo^2^)+(0.0210P)^2^+0.0000P] where P=(Fo^2^+2Fc^2^)/3'
_refine_ls_weighting_scheme calc
_refine_ls_wR_factor_gt 0.0774
_refine_ls_wR_factor_ref 0.0979
_reflns_number_gt 2355
_reflns_number_total 4294
_reflns_threshold_expression I>2sigma(I)
_cod_data_source_file yf3062sup1.cf
_cod_data_source_block I
_cod_original_sg_symbol_H-M 'P 21/n'
_cod_database_code 2019621
_cod_database_fobs_code 2019621

loop_
_symmetry_equiv_pos_as_xyz
'x, y, z'
'-x+1/2, y+1/2, -z+1/2'
'-x, -y, -z'
'x-1/2, -y-1/2, z-1/2'

loop_
_atom_site_type_symbol
_atom_site_label
_atom_site_fract_x
_atom_site_fract_y
_atom_site_fract_z
_atom_site_U_iso_or_equiv
_atom_site_adp_type
_atom_site_calc_flag
_atom_site_occupancy
_atom_site_symmetry_multiplicity
N N11 0.19775(15) -0.0425(2) 0.01077(11) 0.0427(5) Uani d 1 1
C C1 0.2630(2) 0.0354(3) 0.05892(16) 0.0480(7) Uani d 1 1
C C2 0.26399(19) 0.1779(3) 0.05208(16) 0.0441(7) Uani d 1 1
N N12 0.20100(15) 0.2465(2) -0.00223(12) 0.0428(5) Uani d 1 1
C C3 0.13474(19) 0.1694(3) -0.05044(15) 0.0383(6) Uani d 1 1
C C4 0.13362(16) 0.0265(2) -0.04413(12) 0.0305(5) Uani d 1 1
C C5 0.05833(17) -0.0572(2) -0.09960(13) 0.0335(5) Uani d 1 1
O O1A 0.00271(13) -0.00090(17) -0.15713(9) 0.0533(5) Uani d 1 1
N N1 0.05941(15) -0.1925(2) -0.08103(12) 0.0367(5) Uani d 1 1
C C1G -0.01094(17) -0.2917(3) -0.12154(15) 0.0350(6) Uani d 1 1
C C1B 0.03100(16) -0.3948(2) -0.18618(12) 0.0296(5) Uani d 1 1
C C1A -0.05447(17) -0.4929(3) -0.21817(13) 0.0337(6) Uani d 1 1
C C1' -0.10941(17) -0.5496(2) -0.14363(13) 0.0326(5) Uani d 1 1
O O1 -0.07365(12) -0.62770(17) -0.08624(9) 0.0462(4) Uani d 1 1
C C1B1 0.0647(2) -0.3143(3) -0.26593(15) 0.0388(6) Uani d 1 1
C C1G1 0.1149(2) -0.4068(3) -0.33001(16) 0.0506(8) Uani d 1 1
C C1D 0.2007(2) -0.4852(4) -0.28350(19) 0.0567(8) Uani d 1 1
C C1G2 0.1699(2) -0.5664(3) -0.20428(16) 0.0454(7) Uani d 1 1
C C1B2 0.11899(17) -0.4734(3) -0.14114(14) 0.0341(6) Uani d 1 1
N N2 -0.20278(14) -0.5018(2) -0.14512(11) 0.0370(5) Uani d 1 1
N N3 -0.25854(14) -0.5292(2) -0.07469(12) 0.0389(5) Uani d 1 1
C C6 -0.31863(16) -0.6379(2) -0.07557(13) 0.0327(5) Uani d 1 1
O O1B -0.32636(11) -0.72574(17) -0.13399(9) 0.0464(5) Uani d 1 1
C C7 -0.37834(16) -0.6443(2) 0.00259(13) 0.0337(5) Uani d 1 1
C C8 -0.4356(2) -0.7578(3) 0.01617(17) 0.0510(7) Uani d 1 1
N N21 -0.49065(16) -0.7673(3) 0.08426(14) 0.0627(7) Uani d 1 1
C C9 -0.4863(2) -0.6581(4) 0.13822(17) 0.0582(8) Uani d 1 1
C C10 -0.4294(2) -0.5454(4) 0.12545(17) 0.0573(8) Uani d 1 1
N N22 -0.37462(14) -0.5351(2) 0.05707(12) 0.0475(6) Uani d 1 1
O O1W -0.32394(17) -0.3516(3) -0.27109(12) 0.0600(6) Uani d 1 1
H H3 0.0836(16) 0.214(2) -0.0900(12) 0.048(7) Uiso d 1 1
H H2G -0.0641(15) -0.237(2) -0.1528(11) 0.035(6) Uiso d 1 1
H H4B 0.1653(16) -0.405(2) -0.1158(12) 0.046(7) Uiso d 1 1
H H3B 0.0964(14) -0.527(2) -0.0892(11) 0.033(6) Uiso d 1 1
H H5G 0.1252(15) -0.642(2) -0.2246(11) 0.031(6) Uiso d 1 1
H H1B 0.0091(17) -0.267(2) -0.2964(13) 0.054(7) Uiso d 1 1
H H2 0.3140(17) 0.232(2) 0.0890(13) 0.056(7) Uiso d 1 1
H H2A -0.1004(15) -0.444(2) -0.2593(12) 0.040(6) Uiso d 1 1
H H1G -0.0373(15) -0.342(2) -0.0714(12) 0.044(6) Uiso d 1 1
H H1 0.3104(17) -0.009(2) 0.0977(13) 0.056(8) Uiso d 1 1
H H1A -0.0323(15) -0.577(2) -0.2499(12) 0.045(7) Uiso d 1 1
H H1N 0.1002(18) -0.216(3) -0.0337(14) 0.068(9) Uiso d 1 1
H H2B 0.1110(16) -0.246(2) -0.2423(12) 0.046(7) Uiso d 1 1
H H8 -0.4355(15) -0.840(2) -0.0264(12) 0.046(7) Uiso d 1 1
H H3N -0.2530(19) -0.466(3) -0.0298(14) 0.074(9) Uiso d 1 1
H H6G 0.2285(16) -0.610(2) -0.1709(12) 0.050(7) Uiso d 1 1
H H3G 0.0662(17) -0.469(3) -0.3586(13) 0.056(8) Uiso d 1 1
H H1W -0.370(3) -0.393(3) -0.304(2) 0.115(16) Uiso d 1 1
H H9 -0.5276(16) -0.666(2) 0.1860(13) 0.050(7) Uiso d 1 1
H H1D 0.2475(18) -0.417(3) -0.2651(14) 0.061(9) Uiso d 1 1
H H2N -0.2321(17) -0.449(3) -0.1945(13) 0.062(8) Uiso d 1 1
H H4G 0.1394(17) -0.347(2) -0.3749(13) 0.060(7) Uiso d 1 1
H H10 -0.4308(19) -0.471(3) 0.1644(15) 0.082(10) Uiso d 1 1
H H2D 0.2281(19) -0.556(3) -0.3246(15) 0.086(9) Uiso d 1 1
H H2W -0.290(2) -0.299(3) -0.3002(17) 0.089(12) Uiso d 1 1

loop_
_atom_site_aniso_label
_atom_site_aniso_U_11
_atom_site_aniso_U_22
_atom_site_aniso_U_33
_atom_site_aniso_U_12
_atom_site_aniso_U_13
_atom_site_aniso_U_23
N11 0.0455(13) 0.0364(12) 0.0449(10) -0.0020(11) -0.0043(10) 0.0012(10)
C1 0.0448(17) 0.0474(19) 0.0494(14) -0.0016(15) -0.0086(13) 0.0008(14)
C2 0.0401(15) 0.0429(17) 0.0490(14) -0.0102(15) 0.0030(13) -0.0080(13)
N12 0.0441(13) 0.0348(13) 0.0499(11) -0.0056(11) 0.0060(10) -0.0062(10)
C3 0.0419(15) 0.0330(15) 0.0402(12) 0.0011(13) 0.0047(12) -0.0009(12)
C4 0.0341(13) 0.0297(14) 0.0281(10) -0.0029(12) 0.0058(10) 0.0002(10)
C5 0.0357(14) 0.0321(14) 0.0331(11) -0.0022(13) 0.0047(10) -0.0014(11)
O1A 0.0606(12) 0.0425(11) 0.0529(9) 0.0007(10) -0.0171(9) 0.0059(9)
N1 0.0408(12) 0.0303(12) 0.0380(10) -0.0034(11) -0.0021(10) -0.0001(10)
C1G 0.0315(13) 0.0325(14) 0.0406(13) -0.0046(13) 0.0003(11) -0.0045(12)
C1B 0.0298(12) 0.0304(13) 0.0287(10) -0.0023(11) 0.0031(9) 0.0021(10)
C1A 0.0324(13) 0.0380(15) 0.0305(11) -0.0034(12) 0.0020(10) -0.0008(11)
C1' 0.0355(14) 0.0266(13) 0.0353(11) -0.0078(12) 0.0005(11) -0.0015(10)
O1 0.0468(10) 0.0438(11) 0.0478(8) -0.0006(9) 0.0025(8) 0.0159(8)
C1B1 0.0370(15) 0.0424(17) 0.0368(12) -0.0031(14) 0.0020(12) 0.0104(12)
C1G1 0.0549(19) 0.061(2) 0.0387(14) -0.0053(17) 0.0163(14) 0.0101(14)
C1D 0.0493(19) 0.066(2) 0.0582(17) 0.0093(19) 0.0222(15) 0.0058(17)
C1G2 0.0413(16) 0.0464(18) 0.0491(14) 0.0022(15) 0.0080(13) 0.0004(14)
C1B2 0.0323(13) 0.0352(15) 0.0342(12) -0.0016(12) 0.0002(11) 0.0040(11)
N2 0.0332(11) 0.0443(13) 0.0341(10) -0.0075(11) 0.0070(9) 0.0074(10)
N3 0.0397(12) 0.0418(13) 0.0367(10) -0.0131(11) 0.0116(9) -0.0041(10)
C6 0.0270(12) 0.0313(14) 0.0392(12) -0.0023(12) 0.0003(10) 0.0004(11)
O1B 0.0463(10) 0.0465(11) 0.0475(8) -0.0116(9) 0.0094(8) -0.0125(8)
C7 0.0263(12) 0.0382(15) 0.0369(11) -0.0022(12) 0.0041(10) 0.0006(11)
C8 0.0519(17) 0.0461(17) 0.0578(15) -0.0054(16) 0.0209(14) -0.0010(14)
N21 0.0575(15) 0.0644(18) 0.0704(14) -0.0086(14) 0.0303(13) 0.0089(13)
C9 0.0492(17) 0.074(2) 0.0545(16) -0.0012(18) 0.0233(15) 0.0046(16)
C10 0.0540(18) 0.069(2) 0.0512(15) 0.0009(18) 0.0169(14) -0.0145(16)
N22 0.0455(13) 0.0519(15) 0.0471(11) -0.0071(12) 0.0150(10) -0.0095(11)
O1W 0.0508(13) 0.0806(18) 0.0489(11) 0.0038(13) 0.0070(11) 0.0177(12)

loop_
_atom_type_symbol
_atom_type_description
_atom_type_scat_dispersion_real
_atom_type_scat_dispersion_imag
_atom_type_scat_source
C C 0.0033 0.0016 'International Tables Vol C Tables 4.2.6.8 and 6.1.1.4'
H H 0.0000 0.0000 'International Tables Vol C Tables 4.2.6.8 and 6.1.1.4'
N N 0.0061 0.0033 'International Tables Vol C Tables 4.2.6.8 and 6.1.1.4'
O O 0.0106 0.0060 'International Tables Vol C Tables 4.2.6.8 and 6.1.1.4'

loop_
_geom_angle_atom_site_label_1
_geom_angle_atom_site_label_2
_geom_angle_atom_site_label_3
_geom_angle
C1 N11 C4 115.6(2)
N11 C1 C2 122.1(3)
N11 C1 H1 118.4(15)
C2 C1 H1 119.5(15)
N12 C2 C1 122.6(3)
N12 C2 H2 118.0(13)
C1 C2 H2 119.4(14)
C2 N12 C3 115.8(2)
N12 C3 C4 121.9(2)
N12 C3 H3 119.9(13)
C4 C3 H3 118.2(13)
N11 C4 C3 122.0(2)
N11 C4 C5 117.4(2)
C3 C4 C5 120.5(2)
O1A C5 N1 125.1(2)
O1A C5 C4 120.5(2)
N1 C5 C4 114.4(2)
C5 N1 C1G 124.1(2)
C5 N1 H1N 114.1(17)
C1G N1 H1N 120.9(17)
N1 C1G C1B 115.11(18)
N1 C1G H2G 106.2(12)
C1B C1G H2G 109.9(10)
N1 C1G H1G 105.6(11)
C1B C1G H1G 110.4(12)
H2G C1G H1G 109.3(16)
C1B2 C1B C1B1 108.79(18)
C1B2 C1B C1G 110.95(17)
C1B1 C1B C1G 109.12(19)
C1B2 C1B C1A 112.21(19)
C1B1 C1B C1A 109.39(17)
C1G C1B C1A 106.33(17)
C1' C1A C1B 113.41(16)
C1' C1A H2A 108.7(11)
C1B C1A H2A 109.4(13)
C1' C1A H1A 105.0(11)
C1B C1A H1A 113.1(12)
H2A C1A H1A 106.8(15)
O1 C1' N2 122.6(2)
O1 C1' C1A 124.2(2)
N2 C1' C1A 113.2(2)
C1G1 C1B1 C1B 112.8(2)
C1G1 C1B1 H1B 110.4(12)
C1B C1B1 H1B 109.6(12)
C1G1 C1B1 H2B 108.8(12)
C1B C1B1 H2B 106.6(11)
H1B C1B1 H2B 108.5(18)
C1D C1G1 C1B1 111.6(2)
C1D C1G1 H3G 111.7(14)
C1B1 C1G1 H3G 108.6(13)
C1D C1G1 H4G 108.8(14)
C1B1 C1G1 H4G 107.5(14)
H3G C1G1 H4G 108.7(17)
C1G1 C1D C1G2 111.5(2)
C1G1 C1D H1D 105.3(16)
C1G2 C1D H1D 110.7(14)
C1G1 C1D H2D 111.2(15)
C1G2 C1D H2D 106.3(15)
H1D C1D H2D 112(2)
C1D C1G2 C1B2 111.5(2)
C1D C1G2 H5G 109.9(10)
C1B2 C1G2 H5G 109.3(11)
C1D C1G2 H6G 110.5(12)
C1B2 C1G2 H6G 108.7(12)
H5G C1G2 H6G 106.9(17)
C1G2 C1B2 C1B 113.28(18)
C1G2 C1B2 H4B 109.3(12)
C1B C1B2 H4B 107.5(13)
C1G2 C1B2 H3B 112.1(11)
C1B C1B2 H3B 108.6(11)
H4B C1B2 H3B 105.7(14)
C1' N2 N3 120.11(19)
C1' N2 H2N 121.3(13)
N3 N2 H2N 118.6(13)
C6 N3 N2 121.41(19)
C6 N3 H3N 122.9(16)
N2 N3 H3N 115.7(16)
O1B C6 N3 124.5(2)
O1B C6 C7 121.7(2)
N3 C6 C7 113.76(19)
N22 C7 C8 121.8(2)
N22 C7 C6 117.6(2)
C8 C7 C6 120.6(2)
N21 C8 C7 122.7(3)
N21 C8 H8 117.9(11)
C7 C8 H8 119.4(11)
C9 N21 C8 115.1(2)
N21 C9 C10 122.6(3)
N21 C9 H9 114.0(13)
C10 C9 H9 123.3(14)
N22 C10 C9 122.5(3)
N22 C10 H10 118.9(16)
C9 C10 H10 118.6(16)
C10 N22 C7 115.3(2)
H1W O1W H2W 113(3)

loop_
_geom_bond_atom_site_label_1
_geom_bond_atom_site_label_2
_geom_bond_distance
N11 C1 1.333(3)
N11 C4 1.332(3)
C1 C2 1.379(3)
C1 H1 0.94(2)
C2 N12 1.316(3)
C2 H2 0.99(2)
N12 C3 1.338(3)
C3 C4 1.383(3)
C3 H3 0.98(2)
C4 C5 1.505(3)
C5 O1A 1.232(2)
C5 N1 1.335(3)
N1 C1G 1.454(3)
N1 H1N 0.90(2)
C1G C1B 1.542(3)
C1G H2G 0.99(2)
C1G H1G 0.997(19)
C1B C1B2 1.531(3)
C1B C1B1 1.542(3)
C1B C1A 1.548(3)
C1A C1' 1.514(3)
C1A H2A 0.97(2)
C1A H1A 1.00(2)
C1' O1 1.220(2)
C1' N2 1.355(3)
C1B1 C1G1 1.526(3)
C1B1 H1B 0.97(2)
C1B1 H2B 0.96(2)
C1G1 C1D 1.516(4)
C1G1 H3G 0.97(2)
C1G1 H4G 0.97(2)
C1D C1G2 1.524(3)
C1D H1D 0.95(2)
C1D H2D 1.02(3)
C1G2 C1B2 1.524(3)
C1G2 H5G 0.98(2)
C1G2 H6G 1.00(2)
C1B2 H4B 0.97(2)
C1B2 H3B 1.014(18)
N2 N3 1.391(2)
N2 H2N 0.96(2)
N3 C6 1.332(3)
N3 H3N 0.91(2)
C6 O1B 1.224(2)
C6 C7 1.499(3)
C7 N22 1.338(3)
C7 C8 1.372(3)
C8 N21 1.334(3)
C8 H8 1.02(2)
N21 C9 1.332(3)
C9 C10 1.361(4)
C9 H9 0.96(2)
C10 N22 1.336(3)
C10 H10 0.93(3)
O1W H1W 0.86(3)
O1W H2W 0.84(3)

loop_
_geom_hbond_atom_site_label_D
_geom_hbond_atom_site_label_H
_geom_hbond_atom_site_label_A
_geom_hbond_site_symmetry_A
_geom_hbond_distance_DH
_geom_hbond_distance_HA
_geom_hbond_distance_DA
_geom_hbond_angle_DHA
_geom_hbond_publ_flag
N1 H1N N11 . 0.90(2) 2.21(3) 2.673(3) 112(2) yes
N1 H1N O1 3_545 0.90(2) 2.42(2) 3.066(2) 130(2) yes
O1W H1W O1A 2_444 0.87(3) 2.13(4) 2.960(3) 161(3) yes
N2 H2N O1W . 0.96(2) 1.88(2) 2.817(3) 162(2) yes
O1W H2W O1B 2_454 0.84(3) 2.08(3) 2.879(3) 160(3) yes
N3 H3N N22 . 0.91(3) 2.31(2) 2.660(3) 103(2) yes
N3 H3N N12 3_555 0.91(3) 2.27(3) 3.043(3) 142(2) yes
C1G H2G O1A . 0.985(19) 2.46(2) 2.867(3) 104.5(14) yes
C9 H9 O1W 3_445 0.96(2) 2.51(2) 3.424(3) 160.1(17) yes
C3 H3 O1 1_565 0.98(2) 2.64(2) 3.459(3) 141(2) yes

loop_
_geom_torsion_atom_site_label_1
_geom_torsion_atom_site_label_2
_geom_torsion_atom_site_label_3
_geom_torsion_atom_site_label_4
_geom_torsion
_geom_torsion_publ_flag
C4 N11 C1 C2 -0.2(3) ?
N11 C1 C2 N12 0.0(4) ?
C1 C2 N12 C3 0.5(3) ?
C2 N12 C3 C4 -0.8(3) ?
C1 N11 C4 C3 -0.1(3) ?
C1 N11 C4 C5 -179.77(18) ?
N12 C3 C4 N11 0.6(3) ?
N12 C3 C4 C5 -179.75(17) ?
N11 C4 C5 O1A -173.53(18) ?
C3 C4 C5 O1A 6.8(3) ?
N11 C4 C5 N1 5.7(3) ?
C3 C4 C5 N1 -173.9(2) ?
O1A C5 N1 C1G -5.3(3) ?
C4 C5 N1 C1G 175.44(17) ?
C5 N1 C1G C1B 110.0(2) y
N1 C1G C1B C1B2 55.6(3) ?
N1 C1G C1B C1B1 -64.3(3) ?
N1 C1G C1B C1A 177.87(19) y
C1B2 C1B C1A C1' 73.6(2) ?
C1B1 C1B C1A C1' -165.6(2) ?
C1G C1B C1A C1' -47.9(3) y
C1B C1A C1' O1 -65.7(3) ?
C1B C1A C1' N2 112.6(2) y
C1B2 C1B C1B1 C1G1 54.3(3) ?
C1G C1B C1B1 C1G1 175.4(2) ?
C1A C1B C1B1 C1G1 -68.6(3) ?
C1B C1B1 C1G1 C1D -55.4(3) ?
C1B1 C1G1 C1D C1G2 54.1(4) ?
C1G1 C1D C1G2 C1B2 -53.7(4) ?
C1D C1G2 C1B2 C1B 55.0(3) ?
C1B1 C1B C1B2 C1G2 -54.2(3) ?
C1G C1B C1B2 C1G2 -174.3(2) ?
C1A C1B C1B2 C1G2 67.0(2) ?
O1 C1' N2 N3 7.0(3) ?
C1A C1' N2 N3 -171.38(18) y
C1' N2 N3 C6 -93.9(3) ?
N2 N3 C6 O1B 4.2(4) ?
N2 N3 C6 C7 -175.46(18) ?
O1B C6 C7 N22 -171.5(2) ?
N3 C6 C7 N22 8.2(3) ?
O1B C6 C7 C8 7.5(3) ?
N3 C6 C7 C8 -172.9(2) ?
N22 C7 C8 N21 -0.4(4) ?
C6 C7 C8 N21 -179.3(2) ?
C7 C8 N21 C9 0.2(4) ?
C8 N21 C9 C10 -0.5(4) ?
N21 C9 C10 N22 1.0(5) ?
C9 C10 N22 C7 -1.0(4) ?
C8 C7 N22 C10 0.7(3) ?
C6 C7 N22 C10 179.7(2) ?
